data_7040320
loop_
_publ_author_name
'Lin, Li-Rong'
'Wang, Xuan'
'Wei, Gao-Ning'
'Tang, Hui-Hui'
'Zhang, Hui'
'Ma, Li-Hua'

_publ_section_title
;
 Azobenzene-derived tris-\b-diketonate lanthanide complexes: reversible
 trans-to-cis photoisomerization in solution and solid state.
;
_journal_issue 38
_journal_name_full 'Dalton transactions (Cambridge, England : 2003)'
_journal_page_first 14954
_journal_page_last 14964
_journal_paper_doi 10.1039/c6dt01310d
_journal_volume 45
_journal_year 2016
_chemical_formula_moiety 'C62 H53 Eu F21 N9 O8, 2(C3H6 O)'
_chemical_formula_sum 'C68 H65 Eu F21 N9 O10'
_chemical_formula_weight 1719.25
_space_group_crystal_system triclinic
_space_group_IT_number 2
_space_group_name_Hall '-P 1'
_space_group_name_H-M_alt 'P -1'
_symmetry_space_group_name_Hall '-P 1'
_symmetry_space_group_name_H-M 'P -1'
_atom_sites_solution_hydrogens mixed
_atom_sites_solution_primary direct
_atom_sites_solution_secondary difmap
_audit_creation_method SHELXL-2014/7
_audit_update_record
;
2016-08-04 deposited with the CCDC.
2016-08-15 downloaded from the CCDC.
;
_cell_angle_alpha 92.0840(10)
_cell_angle_beta 96.8380(10)
_cell_angle_gamma 108.5420(10)
_cell_formula_units_Z 2
_cell_length_a 10.1427(5)
_cell_length_b 14.0537(7)
_cell_length_c 26.7005(14)
_cell_measurement_reflns_used 12596
_cell_measurement_temperature 173(2)
_cell_measurement_theta_max 25.0
_cell_measurement_theta_min 1.5
_cell_volume 3571.6(3)
_computing_cell_refinement 'SAINT (Bruker, 1999)'
_computing_data_collection 'SMART (Bruker, 1999)'
_computing_data_reduction 'SAINT (Bruker, 1999)'
_computing_molecular_graphics 'SHELXTL (Sheldrick, 2014)'
_computing_publication_material 'SHELXTL (Sheldrick, 2014)'
_computing_structure_refinement 'SHELXL-2014/7(Sheldrick, 2014)'
_computing_structure_solution 'SHELXS-2014/5 (Sheldrick, 2014)'
_diffrn_ambient_temperature 173(2)
_diffrn_detector_area_resol_mean 0.9054
_diffrn_measured_fraction_theta_full 0.990
_diffrn_measured_fraction_theta_max 0.990
_diffrn_measurement_device_type 'multiwire proportional'
_diffrn_measurement_method 'phi and omega scans'
_diffrn_radiation_type MoK\a
_diffrn_radiation_wavelength 0.71073
_diffrn_reflns_av_R_equivalents 0.0319
_diffrn_reflns_av_unetI/netI 0.0519
_diffrn_reflns_Laue_measured_fraction_full 0.990
_diffrn_reflns_Laue_measured_fraction_max 0.990
_diffrn_reflns_limit_h_max 11
_diffrn_reflns_limit_h_min -12
_diffrn_reflns_limit_k_max 16
_diffrn_reflns_limit_k_min -16
_diffrn_reflns_limit_l_max 30
_diffrn_reflns_limit_l_min -31
_diffrn_reflns_number 25803
_diffrn_reflns_point_group_measured_fraction_full 0.990
_diffrn_reflns_point_group_measured_fraction_max 0.990
_diffrn_reflns_theta_full 25.000
_diffrn_reflns_theta_max 25.000
_diffrn_reflns_theta_min 1.533
_diffrn_source 'fine-focus sealed tube'
_exptl_absorpt_coefficient_mu 0.997
_exptl_absorpt_correction_T_max 0.896
_exptl_absorpt_correction_T_min 0.866
_exptl_absorpt_correction_type multi-scan
_exptl_absorpt_process_details '(SADABS; Sheldrick, 1997)'
_exptl_crystal_colour orange
_exptl_crystal_density_diffrn 1.599
_exptl_crystal_density_method 'not measured'
_exptl_crystal_description plate
_exptl_crystal_F_000 1736
_exptl_crystal_size_max 0.260
_exptl_crystal_size_mid 0.120
_exptl_crystal_size_min 0.110
_exptl_transmission_factor_max 0.896
_exptl_transmission_factor_min 0.866
_refine_diff_density_max 1.754
_refine_diff_density_min -1.308
_refine_diff_density_rms 0.106
_refine_ls_extinction_method none
_refine_ls_goodness_of_fit_ref 1.148
_refine_ls_hydrogen_treatment constr
_refine_ls_matrix_type full
_refine_ls_number_parameters 1083
_refine_ls_number_reflns 12472
_refine_ls_number_restraints 20
_refine_ls_restrained_S_all 1.149
_refine_ls_R_factor_all 0.0692
_refine_ls_R_factor_gt 0.0611
_refine_ls_shift/su_max 0.002
_refine_ls_shift/su_mean 0.000
_refine_ls_structure_factor_coef Fsqd
_refine_ls_weighting_details 'w=1/[\s^2^(Fo^2^)+(0.0736P)^2^+5.7204P] where P=(Fo^2^+2Fc^2^)/3'
_refine_ls_weighting_scheme calc
_refine_ls_wR_factor_gt 0.1506
_refine_ls_wR_factor_ref 0.1543
_reflns_Friedel_coverage 0.000
_reflns_number_gt 11103
_reflns_number_total 12472
_reflns_threshold_expression 'I > 2\s(I)'
_cod_data_source_file c6dt01310d2.cif
_cod_data_source_block y
_cod_depositor_comments 'Adding full bibliography for 7040320--7040322.cif.'
_cod_database_code 7040320
_shelx_shelxl_version_number 2014/7
_shelx_space_group_comment
;
The symmetry employed for this shelxl refinement is uniquely defined
by the following loop, which should always be used as a source of
symmetry information in preference to the above space-group names.
They are only intended as comments.
;
_shelx_estimated_absorpt_t_min 0.782
_shelx_estimated_absorpt_t_max 0.898
_exptl_absorpt_special_details 'SADABS; Bruker, 2000'

loop_
_space_group_symop_operation_xyz
'x, y, z'
'-x, -y, -z'

loop_
_atom_site_label
_atom_site_type_symbol
_atom_site_fract_x
_atom_site_fract_y
_atom_site_fract_z
_atom_site_U_iso_or_equiv
_atom_site_adp_type
_atom_site_occupancy
_atom_site_site_symmetry_order
_atom_site_calc_flag
_atom_site_refinement_flags_posn
_atom_site_refinement_flags_adp
_atom_site_refinement_flags_occupancy
_atom_site_disorder_assembly
_atom_site_disorder_group
F20B F 0.057(5) 0.235(4) 0.5260(18) 0.26(2) Uani 0.5 1 d . . P A 1
F2B F 0.059(4) 0.2878(19) 0.6260(13) 0.158(16) Uani 0.5 1 d . . P A 1
F1B F -0.072(3) 0.369(2) 0.6099(12) 0.106(9) Uani 0.5 1 d . . P A 1
F3B F 0.246(4) 0.395(3) 0.5708(11) 0.124(11) Uani 0.5 1 d . . P A 1
F4B F 0.176(5) 0.463(3) 0.5498(9) 0.190(19) Uani 0.5 1 d . U P A 2
F1AA F 0.4725(8) 1.0208(4) 0.6446(2) 0.139(3) Uani 1 1 d . . . . .
C17B C 0.1797(8) 0.4748(6) 0.6465(3) 0.075(2) Uani 1 1 d . . . . .
C2C C -0.0519(12) 0.4807(6) 0.7424(4) 0.098(3) Uani 1 1 d . . . . .
H2CA H -0.1203 0.4594 0.7126 0.147 Uiso 1 1 calc R U . . .
H2CB H -0.0887 0.4446 0.7702 0.147 Uiso 1 1 calc R U . . .
H2CC H 0.0321 0.4671 0.7363 0.147 Uiso 1 1 calc R U . . .
C1C C -0.0205(8) 0.5854(6) 0.7541(3) 0.0671(19) Uani 1 1 d . . . . .
H1CA H 0.0547 0.6075 0.7824 0.081 Uiso 1 1 calc R U . . .
H1CB H -0.1025 0.5974 0.7647 0.081 Uiso 1 1 calc R U . . .
Eu1 Eu 0.25676(3) 0.71711(2) 0.68866(2) 0.03729(11) Uani 1 1 d . . . . .
O1A O 0.4958(4) 0.7975(3) 0.72093(14) 0.0419(9) Uani 1 1 d . . . . .
O2 O 0.2752(4) 0.8888(3) 0.69677(14) 0.0404(9) Uani 1 1 d . . . . .
O1 O 0.2645(4) 0.7662(3) 0.77505(13) 0.0364(8) Uani 1 1 d . . . . .
C3A C 1.2133(5) 0.8579(4) 1.0586(2) 0.0335(11) Uani 1 1 d . . . . .
O1B O 0.3323(5) 0.5977(3) 0.72977(15) 0.0546(11) Uani 1 1 d . . . . .
N2A N 0.9757(4) 0.8626(3) 0.92100(17) 0.0352(10) Uani 1 1 d . . . . .
C17 C 0.3354(6) 0.9529(4) 0.7331(2) 0.0379(12) Uani 1 1 d . . . . .
N1A N 1.2848(5) 0.8543(3) 1.10390(17) 0.0395(10) Uani 1 1 d . . . . .
F1 F 0.4268(5) 1.1283(2) 0.75586(14) 0.0694(12) Uani 1 1 d . . . . .
O2C O 0.0205(4) 0.6442(3) 0.71282(15) 0.0492(10) Uani 1 1 d . . . . .
H2C H -0.0351 0.6191 0.6872 0.059 Uiso 1 1 calc R U . . .
O2A O 0.3967(4) 0.7307(3) 0.62424(15) 0.0506(10) Uani 1 1 d . . . . .
O2B O 0.1565(4) 0.5545(3) 0.64245(15) 0.0487(10) Uani 1 1 d . . . . .
O1W O 0.0902(5) 0.7370(3) 0.62002(17) 0.0627(12) Uani 1 1 d . . . . .
H1W H 0.0227 0.6851 0.6147 0.094 Uiso 1 1 d R U . . .
H2W H 0.0602 0.7949 0.6187 0.094 Uiso 1 1 d R U . . .
N2 N 0.6458(5) 0.8524(4) 1.02046(18) 0.0417(11) Uani 1 1 d . . . . .
N2B N 0.8713(5) 0.5043(3) 0.86830(17) 0.0395(10) Uani 1 1 d . . . . .
N3 N 0.5867(5) 0.7783(4) 0.99120(18) 0.0440(11) Uani 1 1 d . . . . .
N3A N 1.0146(4) 0.8435(3) 0.88035(18) 0.0392(10) Uani 1 1 d . . . . .
N3B N 0.7644(5) 0.4309(3) 0.85368(18) 0.0423(11) Uani 1 1 d . . . . .
F2A F 0.6877(5) 0.7491(5) 0.56690(16) 0.0940(16) Uani 1 1 d . . . . .
C11 C 0.4618(6) 0.9113(4) 0.88813(19) 0.0387(12) Uani 1 1 d . . . . .
H0AA H 0.4631 0.9758 0.8810 0.046 Uiso 1 1 calc R U . . .
C6A C 1.0621(5) 0.8617(4) 0.9647(2) 0.0345(11) Uani 1 1 d . . . . .
C12A C 0.7277(5) 0.8246(4) 0.7521(2) 0.0359(11) Uani 1 1 d . . . . .
C7AA C 1.0199(5) 0.8871(4) 1.0088(2) 0.0369(12) Uani 1 1 d . . . . .
H7AA H 0.9391 0.9054 1.0071 0.044 Uiso 1 1 calc R U . . .
C14 C 0.4596(6) 0.7232(4) 0.9096(2) 0.0443(13) Uani 1 1 d . . . . .
H14 H 0.4587 0.6589 0.9170 0.053 Uiso 1 1 calc R U . . .
C9A C 0.9175(5) 0.8421(4) 0.8379(2) 0.0374(12) Uani 1 1 d . . . . .
C16A C 0.6339(6) 0.7863(4) 0.6598(2) 0.0443(13) Uani 1 1 d . . . . .
H16A H 0.7243 0.7965 0.6523 0.053 Uiso 1 1 calc R U . . .
C15 C 0.3358(5) 0.8434(4) 0.80101(19) 0.0318(11) Uani 1 1 d . . . . .
N1B N 1.2618(5) 0.4559(3) 1.01836(19) 0.0444(11) Uani 1 1 d . . . . .
C3B C 1.1687(6) 0.4660(4) 0.9806(2) 0.0392(12) Uani 1 1 d . . . . .
C7A C 1.1827(5) 0.8356(4) 0.9671(2) 0.0363(12) Uani 1 1 d . . . . .
H7A H 1.2143 0.8194 0.9377 0.044 Uiso 1 1 calc R U . . .
F7AA F 0.2866(5) 1.0778(3) 0.68692(17) 0.0832(14) Uani 1 1 d . . . . .
C4A C 1.0917(5) 0.8864(4) 1.0543(2) 0.0371(12) Uani 1 1 d . . . . .
H4A H 1.0607 0.9049 1.0833 0.045 Uiso 1 1 calc R U . . .
C15A C 0.6135(6) 0.8031(4) 0.7096(2) 0.0395(12) Uani 1 1 d . . . . .
C6 C 0.7101(5) 0.8321(4) 1.0669(2) 0.0383(12) Uani 1 1 d . . . . .
C8A C 1.2555(5) 0.8339(4) 1.0139(2) 0.0367(12) Uani 1 1 d . . . . .
H8A H 1.3364 0.8158 1.0154 0.044 Uiso 1 1 calc R U . . .
C13A C 0.8528(6) 0.8098(4) 0.7490(2) 0.0431(13) Uani 1 1 d . . . . .
H13A H 0.8743 0.7930 0.7177 0.052 Uiso 1 1 calc R U . . .
C9B C 0.6620(6) 0.4551(4) 0.8212(2) 0.0404(12) Uani 1 1 d . . . . .
C12 C 0.3956(5) 0.8322(4) 0.85251(19) 0.0325(11) Uani 1 1 d . . . . .
C2AA C 0.9683(6) 0.4852(4) 0.9037(2) 0.0389(12) Uani 1 1 d . . . . .
C14A C 0.9473(6) 0.8194(4) 0.7916(2) 0.0438(13) Uani 1 1 d . . . . .
H14A H 1.0331 0.8102 0.7887 0.053 Uiso 1 1 calc R U . . .
C5 C 0.7698(5) 0.9134(4) 1.1010(2) 0.0423(13) Uani 1 1 d . . . . .
H5 H 0.7662 0.9762 1.0924 0.051 Uiso 1 1 calc R U . . .
C16 C 0.3675(6) 0.9398(4) 0.78250(19) 0.0363(11) Uani 1 1 d . . . . .
H16 H 0.4120 0.9962 0.8050 0.044 Uiso 1 1 calc R U . . .
C2A C 1.4035(6) 0.8190(4) 1.1077(2) 0.0449(13) Uani 1 1 d . . . . .
H2AA H 1.3733 0.7492 1.0957 0.067 Uiso 1 1 calc R U . . .
H2AB H 1.4457 0.8267 1.1424 0.067 Uiso 1 1 calc R U . . .
H2AC H 1.4710 0.8575 1.0876 0.067 Uiso 1 1 calc R U . . .
C17A C 0.5241(6) 0.7554(4) 0.6222(2) 0.0449(13) Uani 1 1 d . . . . .
C10 C 0.5257(6) 0.8968(4) 0.9337(2) 0.0429(13) Uani 1 1 d . . . . .
H10 H 0.5699 0.9513 0.9573 0.051 Uiso 1 1 calc R U . . .
C4B C 1.0485(6) 0.3866(4) 0.9623(2) 0.0443(14) Uani 1 1 d . . . . .
H4B H 1.0346 0.3247 0.9759 0.053 Uiso 1 1 calc R U . . .
F1A F 0.4787(6) 0.6584(4) 0.54566(17) 0.1017(17) Uani 1 1 d . . . . .
C12B C 0.4519(6) 0.4892(4) 0.7571(2) 0.0419(13) Uani 1 1 d . . . . .
C9 C 0.5251(5) 0.8025(4) 0.9446(2) 0.0383(12) Uani 1 1 d . . . . .
C11A C 0.7017(6) 0.8529(4) 0.7989(2) 0.0431(13) Uani 1 1 d . . . . .
H11A H 0.6186 0.8664 0.8014 0.052 Uiso 1 1 calc R U . . .
C15B C 0.3469(6) 0.5143(4) 0.7217(2) 0.0446(13) Uani 1 1 d . . . . .
C7B C 1.0877(6) 0.5634(4) 0.9202(2) 0.0489(14) Uani 1 1 d . . . . .
H7B H 1.1028 0.6240 0.9052 0.059 Uiso 1 1 calc R U . . .
F0AA F 0.6115(5) 1.0394(4) 0.7152(3) 0.1086(19) Uani 1 1 d . . . . .
C10A C 0.7932(6) 0.8616(4) 0.8413(2) 0.0453(13) Uani 1 1 d . . . . .
H10A H 0.7730 0.8805 0.8725 0.054 Uiso 1 1 calc R U . . .
C13 C 0.3957(6) 0.7375(4) 0.8642(2) 0.0417(13) Uani 1 1 d . . . . .
H13 H 0.3515 0.6827 0.8406 0.050 Uiso 1 1 calc R U . . .
C8B C 1.1854(6) 0.5554(4) 0.9579(2) 0.0475(14) Uani 1 1 d . . . . .
H8B H 1.2647 0.6108 0.9686 0.057 Uiso 1 1 calc R U . . .
C5B C 0.9513(6) 0.3959(4) 0.9257(2) 0.0439(13) Uani 1 1 d . . . . .
H5B H 0.8713 0.3410 0.9151 0.053 Uiso 1 1 calc R U . . .
C1A C 1.2311(7) 0.8669(6) 1.1496(2) 0.0569(16) Uani 1 1 d . . . . .
H1AA H 1.2427 0.9367 1.1567 0.085 Uiso 1 1 calc R U . . .
H1AB H 1.2811 0.8441 1.1768 0.085 Uiso 1 1 calc R U . . .
H1AC H 1.1332 0.8282 1.1461 0.085 Uiso 1 1 calc R U . . .
C11B C 0.5530(6) 0.5670(4) 0.7854(2) 0.0442(13) Uani 1 1 d . . . . .
H11B H 0.5492 0.6320 0.7833 0.053 Uiso 1 1 calc R U . . .
C4 C 0.8340(6) 0.9046(5) 1.1468(2) 0.0489(14) Uani 1 1 d . . . . .
H4 H 0.8735 0.9614 1.1694 0.059 Uiso 1 1 calc R U . . .
C1B C 1.3824(7) 0.5402(5) 1.0385(3) 0.0567(16) Uani 1 1 d . . . . .
H1BA H 1.4363 0.5659 1.0119 0.085 Uiso 1 1 calc R U . . .
H1BB H 1.4392 0.5190 1.0642 0.085 Uiso 1 1 calc R U . . .
H1BC H 1.3521 0.5920 1.0529 0.085 Uiso 1 1 calc R U . . .
C10B C 0.6594(6) 0.5517(4) 0.8165(2) 0.0424(13) Uani 1 1 d . . . . .
H10B H 0.7298 0.6059 0.8344 0.051 Uiso 1 1 calc R U . . .
C7 C 0.7164(6) 0.7400(5) 1.0799(2) 0.0493(14) Uani 1 1 d . . . . .
H7 H 0.6743 0.6837 1.0572 0.059 Uiso 1 1 calc R U . . .
C2B C 1.2299(6) 0.3677(4) 1.0455(2) 0.0513(15) Uani 1 1 d . . . . .
H2BA H 1.1447 0.3594 1.0597 0.077 Uiso 1 1 calc R U . . .
H2BB H 1.3053 0.3743 1.0722 0.077 Uiso 1 1 calc R U . . .
H2BC H 1.2183 0.3101 1.0229 0.077 Uiso 1 1 calc R U . . .
C8 C 0.7830(6) 0.7302(5) 1.1254(3) 0.0561(17) Uani 1 1 d . . . . .
H8 H 0.7896 0.6678 1.1332 0.067 Uiso 1 1 calc R U . . .
C18 C 0.3883(8) 1.0584(4) 0.7163(2) 0.0565(17) Uani 1 1 d . . . . .
C13B C 0.4545(7) 0.3933(5) 0.7623(3) 0.0583(17) Uani 1 1 d . . . . .
H13B H 0.3861 0.3392 0.7435 0.070 Uiso 1 1 calc R U . . .
C14B C 0.5571(7) 0.3772(4) 0.7950(3) 0.0564(17) Uani 1 1 d . . . . .
H14B H 0.5556 0.3115 0.7995 0.068 Uiso 1 1 calc R U . . .
C3 C 0.8423(6) 0.8138(5) 1.1609(2) 0.0501(15) Uani 1 1 d . . . . .
C16B C 0.2688(8) 0.4487(5) 0.6819(3) 0.068(2) Uani 1 1 d . . . . .
H16B H 0.2763 0.3846 0.6787 0.082 Uiso 1 1 calc R U . . .
C18A C 0.5553(8) 0.7444(6) 0.5679(3) 0.0655(19) Uani 1 1 d . . . . .
N1 N 0.9103(6) 0.8056(5) 1.2066(2) 0.0740(18) Uani 1 1 d . . . . .
F5AA F 0.6870(9) 1.1745(6) 0.6488(3) 0.154(3) Uani 1 1 d . . . . .
F6AA F 0.5076(11) 1.2205(6) 0.6585(4) 0.178(4) Uani 1 1 d . . . . .
C19 C 0.5190(11) 1.0756(6) 0.6880(3) 0.082(3) Uani 1 1 d . . . . .
C2 C 0.9315(10) 0.7125(8) 1.2179(4) 0.100(3) Uani 1 1 d . . . . .
H2A H 0.8440 0.6586 1.2101 0.150 Uiso 1 1 calc R U . . .
H2B H 0.9660 0.7153 1.2532 0.150 Uiso 1 1 calc R U . . .
H2D H 0.9986 0.7010 1.1980 0.150 Uiso 1 1 calc R U . . .
C1 C 0.9827(9) 0.8925(8) 1.2403(3) 0.090(3) Uani 1 1 d . . . . .
H1A H 1.0457 0.9419 1.2228 0.135 Uiso 1 1 calc R U . . .
H1B H 1.0351 0.8741 1.2685 0.135 Uiso 1 1 calc R U . . .
H1C H 0.9159 0.9201 1.2524 0.135 Uiso 1 1 calc R U . . .
O1S O -0.0243(7) 0.8802(6) 0.6295(3) 0.104(2) Uani 1 1 d . . . . .
C1S C -0.062(2) 1.0306(12) 0.6192(7) 0.211(9) Uani 1 1 d . . . . .
H1SA H -0.1617 1.0006 0.6161 0.316 Uiso 1 1 calc R U . . .
H1SB H -0.0385 1.0821 0.5960 0.316 Uiso 1 1 calc R U . . .
H1SC H -0.0257 1.0598 0.6531 0.316 Uiso 1 1 calc R U . . .
C2S C 0.0014(11) 0.9533(9) 0.6074(4) 0.102(3) Uani 1 1 d . . . . .
C3S C 0.1046(18) 0.9683(12) 0.5730(5) 0.183(8) Uani 1 1 d . . . . .
H3SA H 0.1659 0.9301 0.5823 0.275 Uiso 1 1 calc R U . . .
H3SB H 0.1586 1.0385 0.5747 0.275 Uiso 1 1 calc R U . . .
H3SC H 0.0580 0.9464 0.5391 0.275 Uiso 1 1 calc R U . . .
O2S O 0.8317(6) 0.5858(4) 0.6250(2) 0.0785(15) Uani 1 1 d . . . . .
C5S C 0.7203(9) 0.5285(6) 0.6093(3) 0.076(2) Uani 1 1 d . . . . .
C6S C 0.6829(17) 0.4916(11) 0.5578(5) 0.174(7) Uani 1 1 d . . . . .
H6SA H 0.5830 0.4730 0.5489 0.261 Uiso 1 1 calc R U . . .
H6SB H 0.7120 0.4338 0.5525 0.261 Uiso 1 1 calc R U . . .
H6SC H 0.7284 0.5431 0.5370 0.261 Uiso 1 1 calc R U . . .
C4S C 0.6142(13) 0.4990(11) 0.6439(6) 0.159(6) Uani 1 1 d . . . . .
H4SA H 0.6528 0.5334 0.6768 0.238 Uiso 1 1 calc R U . . .
H4SB H 0.5872 0.4276 0.6466 0.238 Uiso 1 1 calc R U . . .
H4SC H 0.5334 0.5167 0.6310 0.238 Uiso 1 1 calc R U . . .
C19B C 0.142(2) 0.4136(14) 0.5889(10) 0.074(4) Uani 0.5 1 d . . P A 1
C18B C 0.069(2) 0.3838(12) 0.6148(6) 0.048(4) Uani 0.5 1 d . . P A 2
C22B C -0.061(5) 0.269(3) 0.5474(14) 0.120(14) Uani 0.5 1 d . . P A 1
F7B F -0.051(5) 0.353(3) 0.5021(17) 0.21(2) Uani 0.5 1 d . . P A 2
F5B F 0.111(2) 0.3045(18) 0.4863(7) 0.172(8) Uani 0.5 1 d . . P A 2
F3 F -0.057(3) 0.4016(18) 0.6030(13) 0.115(11) Uani 0.5 1 d . . P A 2
F4 F -0.158(3) 0.2004(14) 0.5531(8) 0.192(10) Uani 0.5 1 d . . P A 1
F4AA F 0.226(4) 0.336(3) 0.5817(14) 0.182(18) Uani 0.5 1 d . . P A 2
F8 F 0.031(3) 0.2904(19) 0.6318(10) 0.110(10) Uani 0.5 1 d . . P A 2
C20B C 0.013(3) 0.341(2) 0.5946(13) 0.101(7) Uani 0.5 1 d . . P A 1
F13 F 0.097(3) 0.470(2) 0.5497(11) 0.125(10) Uani 0.5 1 d . . P A 1
C21B C 0.124(4) 0.373(2) 0.5641(9) 0.124(12) Uani 0.5 1 d . U P A 2
F19 F -0.087(8) 0.310(3) 0.513(2) 0.24(3) Uani 0.5 1 d . . P A 1
C23B C 0.040(4) 0.304(3) 0.5236(11) 0.110(10) Uani 0.5 1 d . . P A 2
F3AA F -0.031(4) 0.227(3) 0.5331(9) 0.158(15) Uani 0.5 1 d . . P A 2
C20 C 0.5923(18) 1.1783(10) 0.6772(5) 0.135(5) Uani 1 1 d . . . . .
F9AA F 0.6629(9) 1.2306(5) 0.7193(3) 0.162(3) Uani 1 1 d . . . B 2
F21 F 0.6029(14) 0.9164(6) 0.5620(3) 0.209(5) Uani 1 1 d . . . . .
F22 F 0.3964(11) 0.8223(11) 0.5329(4) 0.269(8) Uani 1 1 d . . . . .
C19A C 0.5312(14) 0.8290(11) 0.5365(4) 0.115(4) Uani 1 1 d . . . . .
F23 F 0.541(2) 0.7604(9) 0.4649(4) 0.269(8) Uani 1 1 d . U . . .
F25 F 0.5319(17) 0.9079(9) 0.4662(4) 0.246(6) Uani 1 1 d . . . . .
C20A C 0.571(2) 0.8301(15) 0.4858(6) 0.167(8) Uani 1 1 d . U . . .
F24 F 0.7065(19) 0.8757(14) 0.4949(6) 0.306(8) Uani 1 1 d . . . . .

loop_
_atom_site_aniso_label
_atom_site_aniso_U_11
_atom_site_aniso_U_22
_atom_site_aniso_U_33
_atom_site_aniso_U_23
_atom_site_aniso_U_13
_atom_site_aniso_U_12
F20B 0.29(5) 0.18(3) 0.24(4) -0.14(3) 0.10(3) 0.00(3)
F2B 0.21(3) 0.062(13) 0.16(3) 0.009(12) -0.10(2) 0.042(15)
F1B 0.071(9) 0.080(18) 0.147(14) -0.045(13) 0.011(10) 0.003(10)
F3B 0.088(11) 0.19(3) 0.077(14) -0.074(16) -0.003(9) 0.042(17)
F4B 0.31(4) 0.134(19) 0.041(12) -0.022(11) 0.06(2) -0.05(3)
F1AA 0.192(6) 0.086(3) 0.093(4) -0.036(3) 0.083(4) -0.037(4)
C17B 0.080(5) 0.071(5) 0.069(5) -0.040(4) -0.042(4) 0.043(4)
C2C 0.147(9) 0.074(5) 0.095(7) 0.027(5) 0.059(6) 0.050(6)
C1C 0.057(4) 0.077(5) 0.062(4) 0.001(4) 0.017(4) 0.012(4)
Eu1 0.03624(16) 0.03718(16) 0.03676(17) -0.00179(11) -0.00462(11) 0.01355(11)
O1A 0.0282(19) 0.054(2) 0.042(2) -0.0116(17) -0.0049(16) 0.0165(17)
O2 0.048(2) 0.0361(19) 0.035(2) -0.0015(16) -0.0083(17) 0.0162(17)
O1 0.0325(19) 0.0365(19) 0.036(2) 0.0006(16) 0.0029(15) 0.0066(15)
C3A 0.032(3) 0.029(2) 0.039(3) 0.002(2) 0.005(2) 0.009(2)
O1B 0.080(3) 0.042(2) 0.043(2) -0.0069(18) -0.017(2) 0.031(2)
N2A 0.028(2) 0.033(2) 0.043(3) 0.0029(19) 0.0013(19) 0.0101(18)
C17 0.036(3) 0.036(3) 0.043(3) 0.002(2) 0.004(2) 0.014(2)
N1A 0.033(2) 0.045(2) 0.039(3) -0.001(2) 0.002(2) 0.013(2)
F1 0.119(3) 0.0354(18) 0.047(2) -0.0038(15) 0.006(2) 0.018(2)
O2C 0.041(2) 0.056(2) 0.046(2) -0.0075(19) -0.0015(18) 0.0129(18)
O2A 0.040(2) 0.065(3) 0.039(2) -0.0060(19) -0.0066(18) 0.0114(19)
O2B 0.051(2) 0.048(2) 0.045(2) -0.0099(18) -0.0101(19) 0.0205(19)
O1W 0.062(3) 0.055(3) 0.061(3) 0.005(2) -0.020(2) 0.015(2)
N2 0.033(2) 0.049(3) 0.041(3) 0.000(2) 0.009(2) 0.009(2)
N2B 0.042(3) 0.038(2) 0.040(3) 0.003(2) 0.005(2) 0.015(2)
N3 0.040(3) 0.044(3) 0.046(3) 0.002(2) 0.007(2) 0.011(2)
N3A 0.029(2) 0.044(2) 0.044(3) -0.002(2) -0.004(2) 0.0142(19)
N3B 0.043(3) 0.038(2) 0.048(3) 0.002(2) 0.000(2) 0.018(2)
F2A 0.072(3) 0.167(5) 0.048(2) -0.002(3) 0.014(2) 0.045(3)
C11 0.043(3) 0.040(3) 0.031(3) 0.003(2) 0.004(2) 0.010(2)
C6A 0.028(3) 0.034(3) 0.042(3) 0.007(2) 0.006(2) 0.011(2)
C12A 0.032(3) 0.034(3) 0.042(3) 0.001(2) 0.003(2) 0.013(2)
C7AA 0.032(3) 0.038(3) 0.044(3) 0.005(2) 0.006(2) 0.016(2)
C14 0.046(3) 0.038(3) 0.048(3) 0.009(3) 0.004(3) 0.015(2)
C9A 0.028(3) 0.036(3) 0.044(3) -0.004(2) -0.003(2) 0.010(2)
C16A 0.038(3) 0.052(3) 0.043(3) 0.001(3) 0.002(3) 0.017(3)
C15 0.027(2) 0.037(3) 0.033(3) -0.001(2) 0.006(2) 0.013(2)
N1B 0.033(2) 0.041(2) 0.053(3) 0.001(2) -0.004(2) 0.008(2)
C3B 0.035(3) 0.037(3) 0.048(3) -0.001(2) 0.009(2) 0.014(2)
C7A 0.025(2) 0.037(3) 0.050(3) 0.001(2) 0.011(2) 0.012(2)
F7AA 0.120(4) 0.054(2) 0.075(3) 0.016(2) -0.021(3) 0.037(2)
C4A 0.034(3) 0.034(3) 0.047(3) 0.003(2) 0.011(2) 0.015(2)
C15A 0.040(3) 0.032(3) 0.045(3) -0.001(2) 0.002(2) 0.013(2)
C6 0.025(3) 0.054(3) 0.036(3) 0.009(2) 0.006(2) 0.011(2)
C8A 0.027(3) 0.040(3) 0.046(3) 0.000(2) 0.001(2) 0.015(2)
C13A 0.035(3) 0.053(3) 0.042(3) -0.006(3) 0.003(2) 0.017(2)
C9B 0.039(3) 0.040(3) 0.041(3) 0.003(2) 0.000(2) 0.013(2)
C12 0.026(2) 0.034(3) 0.036(3) 0.001(2) 0.008(2) 0.006(2)
C2AA 0.040(3) 0.034(3) 0.044(3) 0.003(2) 0.008(2) 0.013(2)
C14A 0.029(3) 0.060(3) 0.046(3) -0.004(3) 0.002(2) 0.021(3)
C5 0.032(3) 0.055(3) 0.040(3) 0.005(3) 0.007(2) 0.013(2)
C16 0.042(3) 0.033(3) 0.032(3) -0.002(2) 0.000(2) 0.011(2)
C2A 0.038(3) 0.040(3) 0.052(4) -0.006(3) -0.007(3) 0.012(2)
C17A 0.048(4) 0.046(3) 0.038(3) 0.001(2) 0.002(3) 0.013(3)
C10 0.038(3) 0.045(3) 0.036(3) -0.002(2) 0.003(2) 0.002(2)
C4B 0.037(3) 0.028(3) 0.063(4) 0.008(2) -0.005(3) 0.007(2)
F1A 0.122(4) 0.103(4) 0.054(3) -0.031(2) 0.018(3) 0.002(3)
C12B 0.047(3) 0.039(3) 0.041(3) -0.002(2) 0.000(3) 0.020(2)
C9 0.031(3) 0.048(3) 0.036(3) 0.008(2) 0.008(2) 0.013(2)
C11A 0.029(3) 0.056(3) 0.048(3) -0.004(3) 0.001(2) 0.022(2)
C15B 0.047(3) 0.042(3) 0.045(3) -0.001(2) -0.002(3) 0.019(3)
C7B 0.044(3) 0.038(3) 0.061(4) 0.012(3) 0.005(3) 0.007(3)
F0AA 0.077(3) 0.110(4) 0.154(5) 0.062(4) 0.045(3) 0.037(3)
C10A 0.035(3) 0.059(3) 0.044(3) -0.006(3) 0.003(2) 0.020(3)
C13 0.042(3) 0.040(3) 0.041(3) 0.002(2) 0.007(2) 0.010(2)
C8B 0.035(3) 0.035(3) 0.063(4) 0.003(3) 0.004(3) 0.000(2)
C5B 0.036(3) 0.033(3) 0.060(4) 0.002(2) 0.001(3) 0.009(2)
C1A 0.055(4) 0.078(4) 0.041(3) 0.003(3) 0.004(3) 0.027(3)
C11B 0.052(3) 0.034(3) 0.046(3) 0.002(2) -0.001(3) 0.016(2)
C4 0.032(3) 0.064(4) 0.048(4) -0.001(3) 0.005(3) 0.012(3)
C1B 0.047(4) 0.058(4) 0.056(4) -0.008(3) -0.007(3) 0.012(3)
C10B 0.049(3) 0.033(3) 0.041(3) 0.001(2) -0.003(3) 0.010(2)
C7 0.041(3) 0.055(4) 0.044(3) 0.001(3) 0.001(3) 0.007(3)
C2B 0.047(3) 0.050(3) 0.060(4) 0.001(3) -0.007(3) 0.024(3)
C8 0.044(3) 0.055(4) 0.067(4) 0.026(3) 0.004(3) 0.012(3)
C18 0.092(5) 0.038(3) 0.035(3) 0.001(3) -0.005(3) 0.020(3)
C13B 0.054(4) 0.039(3) 0.075(5) -0.007(3) -0.019(3) 0.016(3)
C14B 0.061(4) 0.036(3) 0.071(4) -0.001(3) -0.010(3) 0.022(3)
C3 0.035(3) 0.070(4) 0.041(3) 0.011(3) 0.003(3) 0.011(3)
C16B 0.081(5) 0.047(4) 0.077(5) -0.027(3) -0.033(4) 0.039(3)
C18A 0.053(4) 0.087(5) 0.048(4) 0.001(4) 0.004(3) 0.012(4)
N1 0.062(4) 0.106(5) 0.047(3) 0.025(3) -0.008(3) 0.021(3)
F5AA 0.175(7) 0.139(6) 0.133(6) 0.015(4) 0.093(6) 0.004(5)
F6AA 0.202(9) 0.123(6) 0.203(9) 0.092(6) 0.003(7) 0.044(6)
C19 0.120(7) 0.057(4) 0.054(5) 0.000(4) 0.025(5) 0.003(5)
C2 0.080(6) 0.122(8) 0.084(6) 0.059(6) -0.012(5) 0.016(5)
C1 0.082(6) 0.143(8) 0.043(4) 0.000(5) -0.016(4) 0.040(6)
O1S 0.104(5) 0.108(5) 0.119(6) 0.038(4) 0.023(4) 0.056(4)
C1S 0.26(2) 0.120(12) 0.24(2) -0.028(12) -0.061(17) 0.083(14)
C2S 0.094(7) 0.093(7) 0.097(8) 0.008(6) -0.018(6) 0.014(6)
C3S 0.197(16) 0.201(16) 0.086(9) 0.012(9) 0.031(10) -0.031(12)
O2S 0.064(3) 0.082(3) 0.071(3) 0.004(3) -0.014(3) 0.006(3)
C5S 0.066(5) 0.074(5) 0.076(5) -0.007(4) -0.018(4) 0.016(4)
C6S 0.205(15) 0.193(14) 0.112(10) -0.085(10) -0.081(10) 0.096(12)
C4S 0.104(9) 0.163(13) 0.173(14) 0.048(10) 0.022(9) -0.012(8)
C19B 0.072(12) 0.067(11) 0.072(13) -0.017(12) -0.004(12) 0.015(9)
C18B 0.050(9) 0.031(7) 0.050(9) -0.011(7) -0.019(8) 0.004(6)
C22B 0.14(3) 0.09(2) 0.09(2) -0.04(2) 0.01(2) 0.00(2)
F7B 0.34(5) 0.18(3) 0.117(19) -0.03(2) -0.12(3) 0.14(3)
F5B 0.162(15) 0.22(2) 0.119(12) -0.069(12) 0.034(11) 0.051(14)
F3 0.076(13) 0.061(13) 0.19(2) -0.060(12) -0.071(14) 0.029(10)
F4 0.23(2) 0.111(13) 0.171(18) -0.051(11) -0.084(18) 0.010(14)
F4AA 0.10(2) 0.30(4) 0.14(2) -0.11(3) -0.040(15) 0.10(3)
F8 0.127(14) 0.074(14) 0.073(11) 0.001(9) -0.006(10) -0.038(11)
C20B 0.091(18) 0.077(16) 0.12(2) -0.009(17) 0.003(19) 0.015(14)
F13 0.22(3) 0.084(11) 0.067(12) 0.002(7) -0.003(14) 0.048(15)
C21B 0.19(3) 0.085(13) 0.056(12) -0.058(11) 0.009(16) -0.003(17)
F19 0.36(6) 0.13(3) 0.13(3) -0.04(2) -0.08(3) -0.02(3)
C23B 0.103(19) 0.15(3) 0.053(13) -0.020(16) -0.022(15) 0.02(2)
F3AA 0.18(3) 0.13(2) 0.091(14) -0.065(14) 0.013(17) -0.04(2)
C20 0.180(14) 0.103(9) 0.076(7) 0.006(6) 0.023(9) -0.019(9)
F9AA 0.170(7) 0.117(5) 0.138(6) -0.030(4) 0.044(5) -0.042(5)
F21 0.376(16) 0.091(5) 0.118(6) 0.030(4) -0.033(8) 0.040(7)
F22 0.180(8) 0.52(2) 0.231(10) 0.283(13) 0.107(8) 0.223(12)
C19A 0.129(10) 0.153(11) 0.056(6) 0.031(6) 0.006(6) 0.036(8)
F23 0.51(2) 0.169(9) 0.096(7) -0.007(6) 0.087(10) 0.051(12)
F25 0.44(2) 0.212(10) 0.129(7) 0.082(7) 0.019(9) 0.166(12)
C20A 0.188(15) 0.153(13) 0.083(10) 0.022(8) -0.012(10) -0.043(12)
F24 0.319(19) 0.34(2) 0.237(14) 0.143(14) 0.137(14) 0.028(16)

loop_
_atom_type_symbol
_atom_type_description
_atom_type_scat_dispersion_real
_atom_type_scat_dispersion_imag
_atom_type_scat_source
C C 0.0033 0.0016 'International Tables Vol C Tables 4.2.6.8 and 6.1.1.4'
H H 0.0000 0.0000 'International Tables Vol C Tables 4.2.6.8 and 6.1.1.4'
N N 0.0061 0.0033 'International Tables Vol C Tables 4.2.6.8 and 6.1.1.4'
O O 0.0106 0.0060 'International Tables Vol C Tables 4.2.6.8 and 6.1.1.4'
F F 0.0171 0.0103 'International Tables Vol C Tables 4.2.6.8 and 6.1.1.4'
Eu Eu -0.1578 3.6682 'International Tables Vol C Tables 4.2.6.8 and 6.1.1.4'

loop_
_geom_angle_atom_site_label_1
_geom_angle_atom_site_label_2
_geom_angle_atom_site_label_3
_geom_angle
_geom_angle_publ_flag
O2B C17B C16B 130.1(6) ?
O2B C17B C18B 114.3(7) ?
C16B C17B C18B 114.0(8) ?
O2B C17B C19B 107.6(9) ?
C16B C17B C19B 117.7(8) ?
C1C C2C H2CA 109.5 ?
C1C C2C H2CB 109.5 ?
H2CA C2C H2CB 109.5 ?
C1C C2C H2CC 109.5 ?
H2CA C2C H2CC 109.5 ?
H2CB C2C H2CC 109.5 ?
C2C C1C O2C 113.3(6) ?
C2C C1C H1CA 108.9 ?
O2C C1C H1CA 108.9 ?
C2C C1C H1CB 108.9 ?
O2C C1C H1CB 108.9 ?
H1CA C1C H1CB 107.7 ?
O1B Eu1 O2A 95.88(16) y
O1B Eu1 O2 141.63(13) y
O2A Eu1 O2 96.20(14) ?
O1B Eu1 O1A 73.68(15) y
O2A Eu1 O1A 69.47(13) y
O2 Eu1 O1A 76.82(13) ?
O1B Eu1 O1 77.34(13) ?
O2A Eu1 O1 142.56(13) ?
O2 Eu1 O1 71.04(12) ?
O1A Eu1 O1 73.32(12) ?
O1B Eu1 O2B 69.22(13) ?
O2A Eu1 O2B 77.65(15) ?
O2 Eu1 O2B 149.11(13) ?
O1A Eu1 O2B 126.68(13) ?
O1 Eu1 O2B 130.56(13) ?
O1B Eu1 O1W 142.86(15) y
O2A Eu1 O1W 82.10(16) y
O2 Eu1 O1W 74.99(14) y
O1A Eu1 O1W 137.06(15) ?
O1 Eu1 O1W 125.04(15) ?
O2B Eu1 O1W 74.18(14) ?
O1B Eu1 O2C 91.02(16) y
O2A Eu1 O2C 146.09(13) ?
O2 Eu1 O2C 98.74(14) ?
O1A Eu1 O2C 143.78(13) ?
O1 Eu1 O2C 71.33(13) ?
O2B Eu1 O2C 73.91(14) ?
O1W Eu1 O2C 72.74(15) ?
O1B Eu1 H1W 128.0 ?
O2A Eu1 H1W 89.0 ?
O2 Eu1 H1W 88.5 ?
O1A Eu1 H1W 152.0 ?
O1 Eu1 H1W 124.4 ?
O2B Eu1 H1W 61.4 ?
O1W Eu1 H1W 16.0 ?
O2C Eu1 H1W 61.3 ?
C15A O1A Eu1 138.6(3) ?
C17 O2 Eu1 128.6(3) ?
C15 O1 Eu1 130.9(3) ?
N1A C3A C8A 121.8(5) ?
N1A C3A C4A 121.7(5) ?
C8A C3A C4A 116.5(5) ?
C15B O1B Eu1 141.3(4) ?
N3A N2A C6A 116.6(4) ?
O2 C17 C16 129.7(5) ?
O2 C17 C18 112.3(5) ?
C16 C17 C18 117.7(5) ?
C3A N1A C1A 121.2(5) ?
C3A N1A C2A 121.0(5) ?
C1A N1A C2A 116.8(5) ?
C1C O2C Eu1 128.8(4) ?
C1C O2C H2C 109.5 ?
Eu1 O2C H2C 108.8 ?
C17A O2A Eu1 135.5(4) ?
C17B O2B Eu1 132.9(4) ?
Eu1 O1W H1W 109.3 ?
Eu1 O1W H2W 122.7 ?
H1W O1W H2W 110.8 ?
N3 N2 C6 114.4(5) ?
N3B N2B C2AA 115.2(4) ?
N2 N3 C9 112.5(5) ?
N2A N3A C9A 112.8(4) ?
N2B N3B C9B 113.7(4) ?
C10 C11 C12 121.2(5) ?
C10 C11 H0AA 119.4 ?
C12 C11 H0AA 119.4 ?
C7AA C6A N2A 115.5(5) ?
C7AA C6A C7A 119.0(5) ?
N2A C6A C7A 125.5(5) ?
C13A C12A C11A 118.0(5) ?
C13A C12A C15A 124.0(5) ?
C11A C12A C15A 117.8(5) ?
C4A C7AA C6A 121.9(5) ?
C4A C7AA H7AA 119.0 ?
C6A C7AA H7AA 119.0 ?
C13 C14 C9 120.6(5) ?
C13 C14 H14 119.7 ?
C9 C14 H14 119.7 ?
C14A C9A C10A 119.0(5) ?
C14A C9A N3A 117.9(5) ?
C10A C9A N3A 123.1(5) ?
C17A C16A C15A 121.0(5) ?
C17A C16A H16A 119.5 ?
C15A C16A H16A 119.5 ?
O1 C15 C16 122.8(5) ?
O1 C15 C12 117.3(4) ?
C16 C15 C12 119.8(4) ?
C3B N1B C2B 120.4(5) ?
C3B N1B C1B 120.6(5) ?
C2B N1B C1B 118.0(5) ?
N1B C3B C8B 122.6(5) ?
N1B C3B C4B 121.2(5) ?
C8B C3B C4B 116.2(5) ?
C8A C7A C6A 118.9(5) ?
C8A C7A H7A 120.5 ?
C6A C7A H7A 120.5 ?
C7AA C4A C3A 120.9(5) ?
C7AA C4A H4A 119.6 ?
C3A C4A H4A 119.6 ?
O1A C15A C16A 121.7(5) ?
O1A C15A C12A 115.9(5) ?
C16A C15A C12A 122.3(5) ?
C5 C6 C7 118.9(5) ?
C5 C6 N2 115.0(5) ?
C7 C6 N2 126.2(5) ?
C7A C8A C3A 122.7(5) ?
C7A C8A H8A 118.7 ?
C3A C8A H8A 118.7 ?
C12A C13A C14A 120.7(5) ?
C12A C13A H13A 119.7 ?
C14A C13A H13A 119.7 ?
C14B C9B C10B 119.1(5) ?
C14B C9B N3B 117.1(5) ?
C10B C9B N3B 123.7(5) ?
C11 C12 C13 118.1(5) ?
C11 C12 C15 124.0(5) ?
C13 C12 C15 117.7(5) ?
C7B C2AA C5B 117.5(5) ?
C7B C2AA N2B 116.9(5) ?
C5B C2AA N2B 125.5(5) ?
C9A C14A C13A 120.8(5) ?
C9A C14A H14A 119.6 ?
C13A C14A H14A 119.6 ?
C4 C5 C6 121.2(6) ?
C4 C5 H5 119.4 ?
C6 C5 H5 119.4 ?
C17 C16 C15 122.2(5) ?
C17 C16 H16 118.9 ?
C15 C16 H16 118.9 ?
N1A C2A H2AA 109.5 ?
N1A C2A H2AB 109.5 ?
H2AA C2A H2AB 109.5 ?
N1A C2A H2AC 109.5 ?
H2AA C2A H2AC 109.5 ?
H2AB C2A H2AC 109.5 ?
O2A C17A C16A 130.0(6) ?
O2A C17A C18A 111.8(5) ?
C16A C17A C18A 118.1(6) ?
C11 C10 C9 120.1(5) ?
C11 C10 H10 119.9 ?
C9 C10 H10 119.9 ?
C5B C4B C3B 122.3(5) ?
C5B C4B H4B 118.9 ?
C3B C4B H4B 118.9 ?
C11B C12B C13B 118.8(5) ?
C11B C12B C15B 117.4(5) ?
C13B C12B C15B 123.8(5) ?
C14 C9 C10 119.4(5) ?
C14 C9 N3 115.6(5) ?
C10 C9 N3 125.0(5) ?
C10A C11A C12A 122.0(5) ?
C10A C11A H11A 119.0 ?
C12A C11A H11A 119.0 ?
O1B C15B C16B 121.5(5) ?
O1B C15B C12B 116.9(5) ?
C16B C15B C12B 121.6(5) ?
C8B C7B C2AA 121.9(5) ?
C8B C7B H7B 119.0 ?
C2AA C7B H7B 119.0 ?
C11A C10A C9A 119.3(5) ?
C11A C10A H10A 120.3 ?
C9A C10A H10A 120.3 ?
C14 C13 C12 120.7(5) ?
C14 C13 H13 119.7 ?
C12 C13 H13 119.7 ?
C7B C8B C3B 121.0(5) ?
C7B C8B H8B 119.5 ?
C3B C8B H8B 119.5 ?
C4B C5B C2AA 121.1(5) ?
C4B C5B H5B 119.4 ?
C2AA C5B H5B 119.4 ?
N1A C1A H1AA 109.5 ?
N1A C1A H1AB 109.5 ?
H1AA C1A H1AB 109.5 ?
N1A C1A H1AC 109.5 ?
H1AA C1A H1AC 109.5 ?
H1AB C1A H1AC 109.5 ?
C10B C11B C12B 121.5(5) ?
C10B C11B H11B 119.3 ?
C12B C11B H11B 119.3 ?
C5 C4 C3 121.4(6) ?
C5 C4 H4 119.3 ?
C3 C4 H4 119.3 ?
N1B C1B H1BA 109.5 ?
N1B C1B H1BB 109.5 ?
H1BA C1B H1BB 109.5 ?
N1B C1B H1BC 109.5 ?
H1BA C1B H1BC 109.5 ?
H1BB C1B H1BC 109.5 ?
C11B C10B C9B 119.3(5) ?
C11B C10B H10B 120.3 ?
C9B C10B H10B 120.3 ?
C8 C7 C6 120.7(6) ?
C8 C7 H7 119.6 ?
C6 C7 H7 119.6 ?
N1B C2B H2BA 109.5 ?
N1B C2B H2BB 109.5 ?
H2BA C2B H2BB 109.5 ?
N1B C2B H2BC 109.5 ?
H2BA C2B H2BC 109.5 ?
H2BB C2B H2BC 109.5 ?
C7 C8 C3 120.4(6) ?
C7 C8 H8 119.8 ?
C3 C8 H8 119.8 ?
F7AA C18 F1 106.0(5) ?
F7AA C18 C17 110.0(6) ?
F1 C18 C17 111.7(5) ?
F7AA C18 C19 109.8(6) ?
F1 C18 C19 106.6(6) ?
C17 C18 C19 112.5(6) ?
C14B C13B C12B 119.9(6) ?
C14B C13B H13B 120.0 ?
C12B C13B H13B 120.0 ?
C13B C14B C9B 121.3(6) ?
C13B C14B H14B 119.4 ?
C9B C14B H14B 119.4 ?
N1 C3 C4 121.3(6) ?
N1 C3 C8 121.2(6) ?
C4 C3 C8 117.4(6) ?
C15B C16B C17B 121.8(6) ?
C15B C16B H16B 119.1 ?
C17B C16B H16B 119.1 ?
F1A C18A F2A 106.4(7) ?
F1A C18A C17A 111.0(6) ?
F2A C18A C17A 111.6(6) ?
F1A C18A C19A 109.3(7) ?
F2A C18A C19A 106.8(7) ?
C17A C18A C19A 111.6(7) ?
C3 N1 C1 120.8(7) ?
C3 N1 C2 119.9(7) ?
C1 N1 C2 118.4(6) ?
F1AA C19 F0AA 108.7(8) ?
F1AA C19 C20 108.0(7) ?
F0AA C19 C20 108.7(10) ?
F1AA C19 C18 105.7(7) ?
F0AA C19 C18 108.3(6) ?
C20 C19 C18 117.2(10) ?
N1 C2 H2A 109.5 ?
N1 C2 H2B 109.5 ?
H2A C2 H2B 109.5 ?
N1 C2 H2D 109.5 ?
H2A C2 H2D 109.5 ?
H2B C2 H2D 109.5 ?
N1 C1 H1A 109.5 ?
N1 C1 H1B 109.5 ?
H1A C1 H1B 109.5 ?
N1 C1 H1C 109.5 ?
H1A C1 H1C 109.5 ?
H1B C1 H1C 109.5 ?
C2S C1S H1SA 109.5 ?
C2S C1S H1SB 109.5 ?
H1SA C1S H1SB 109.5 ?
C2S C1S H1SC 109.5 ?
H1SA C1S H1SC 109.5 ?
H1SB C1S H1SC 109.5 ?
O1S C2S C3S 118.6(13) ?
O1S C2S C1S 119.2(14) ?
C3S C2S C1S 122.0(14) ?
C2S C3S H3SA 109.5 ?
C2S C3S H3SB 109.5 ?
H3SA C3S H3SB 109.5 ?
C2S C3S H3SC 109.5 ?
H3SA C3S H3SC 109.5 ?
H3SB C3S H3SC 109.5 ?
O2S C5S C6S 122.1(11) ?
O2S C5S C4S 118.7(9) ?
C6S C5S C4S 119.1(11) ?
C5S C6S H6SA 109.5 ?
C5S C6S H6SB 109.5 ?
H6SA C6S H6SB 109.5 ?
C5S C6S H6SC 109.5 ?
H6SA C6S H6SC 109.5 ?
H6SB C6S H6SC 109.5 ?
C5S C4S H4SA 109.5 ?
C5S C4S H4SB 109.5 ?
H4SA C4S H4SB 109.5 ?
C5S C4S H4SC 109.5 ?
H4SA C4S H4SC 109.5 ?
H4SB C4S H4SC 109.5 ?
F3B C19B C20B 125(3) ?
F3B C19B F13 102(3) ?
C20B C19B F13 101(2) ?
F3B C19B C17B 116(2) ?
C20B C19B C17B 99(2) ?
F13 C19B C17B 113.0(17) ?
F8 C18B F3 104(2) ?
F8 C18B C17B 121.7(16) ?
F3 C18B C17B 111.3(14) ?
F8 C18B C21B 105.4(19) ?
F3 C18B C21B 107(2) ?
C17B C18B C21B 106.9(19) ?
F19 C22B F4 111(5) ?
F19 C22B C20B 113(4) ?
F4 C22B C20B 116(4) ?
F19 C22B F20B 97(5) ?
F4 C22B F20B 112(5) ?
C20B C22B F20B 106(3) ?
F1B C20B F2B 112(4) ?
F1B C20B C19B 118(3) ?
F2B C20B C19B 99(3) ?
F1B C20B C22B 107(4) ?
F2B C20B C22B 106(3) ?
C19B C20B C22B 115(3) ?
F4B C21B F4AA 111(4) ?
F4B C21B C23B 112(3) ?
F4AA C21B C23B 106(3) ?
F4B C21B C18B 107(3) ?
F4AA C21B C18B 98(2) ?
C23B C21B C18B 121(3) ?
F3AA C23B F5B 117(5) ?
F3AA C23B F7B 105(5) ?
F5B C23B F7B 99(3) ?
F3AA C23B C21B 118(3) ?
F5B C23B C21B 110(3) ?
F7B C23B C21B 104(4) ?
F6AA C20 F5AA 114.4(11) ?
F6AA C20 F9AA 108.6(14) ?
F5AA C20 F9AA 105.4(13) ?
F6AA C20 C19 111.2(13) ?
F5AA C20 C19 107.4(13) ?
F9AA C20 C19 109.6(10) ?
F21 C19A F22 106.2(14) ?
F21 C19A C20A 109.0(12) ?
F22 C19A C20A 108.6(12) ?
F21 C19A C18A 108.0(8) ?
F22 C19A C18A 109.1(9) ?
C20A C19A C18A 115.5(14) ?
F23 C20A F24 114(3) ?
F23 C20A F25 120.1(18) ?
F24 C20A F25 98.5(15) ?
F23 C20A C19A 116.4(16) ?
F24 C20A C19A 101.6(13) ?
F25 C20A C19A 102.9(18) ?

loop_
_geom_bond_atom_site_label_1
_geom_bond_atom_site_label_2
_geom_bond_distance
_geom_bond_publ_flag
F20B C22B 1.57(7) ?
F2B C20B 1.28(4) ?
F1B C20B 1.16(4) ?
F3B C19B 1.31(4) ?
F4B C21B 1.30(4) ?
F1AA C19 1.315(9) ?
C17B O2B 1.222(8) ?
C17B C16B 1.369(9) ?
C17B C18B 1.547(18) ?
C17B C19B 1.68(3) ?
C2C C1C 1.418(11) ?
C2C H2CA 0.9600 ?
C2C H2CB 0.9600 ?
C2C H2CC 0.9600 ?
C1C O2C 1.424(8) ?
C1C H1CA 0.9700 ?
C1C H1CB 0.9700 ?
Eu1 O1B 2.315(4) y
Eu1 O2A 2.333(4) y
Eu1 O2 2.360(3) y
Eu1 O1A 2.364(4) y
Eu1 O1 2.369(4) y
Eu1 O2B 2.408(4) y
Eu1 O1W 2.427(4) y
Eu1 O2C 2.462(4) y
Eu1 H1W 2.8063 ?
O1A C15A 1.246(7) ?
O2 C17 1.253(6) ?
O1 C15 1.229(6) ?
C3A N1A 1.346(7) ?
C3A C8A 1.380(7) ?
C3A C4A 1.406(7) ?
O1B C15B 1.242(7) ?
N2A N3A 1.247(6) ?
N2A C6A 1.376(7) ?
C17 C16 1.355(7) ?
C17 C18 1.512(8) ?
N1A C1A 1.421(8) ?
N1A C2A 1.436(7) ?
F1 C18 1.348(7) ?
O2C H2C 0.8200 ?
O2A C17A 1.235(7) ?
O1W H1W 0.8200 ?
O1W H2W 0.9554 ?
N2 N3 1.219(6) ?
N2 C6 1.413(7) ?
N2B N3B 1.245(6) ?
N2B C2AA 1.377(7) ?
N3 C9 1.426(7) ?
N3A C9A 1.407(7) ?
N3B C9B 1.406(7) ?
F2A C18A 1.327(8) ?
C11 C10 1.361(8) ?
C11 C12 1.374(7) ?
C11 H0AA 0.9300 ?
C6A C7AA 1.373(7) ?
C6A C7A 1.379(7) ?
C12A C13A 1.360(7) ?
C12A C11A 1.377(8) ?
C12A C15A 1.470(7) ?
C7AA C4A 1.343(8) ?
C7AA H7AA 0.9300 ?
C14 C13 1.360(8) ?
C14 C9 1.364(8) ?
C14 H14 0.9300 ?
C9A C14A 1.358(8) ?
C9A C10A 1.384(7) ?
C16A C17A 1.353(8) ?
C16A C15A 1.393(8) ?
C16A H16A 0.9300 ?
C15 C16 1.411(7) ?
C15 C12 1.470(7) ?
N1B C3B 1.342(7) ?
N1B C2B 1.424(8) ?
N1B C1B 1.437(7) ?
C3B C8B 1.384(8) ?
C3B C4B 1.387(8) ?
C7A C8A 1.377(8) ?
C7A H7A 0.9300 ?
F7AA C18 1.324(8) ?
C4A H4A 0.9300 ?
C6 C5 1.362(8) ?
C6 C7 1.371(8) ?
C8A H8A 0.9300 ?
C13A C14A 1.370(8) ?
C13A H13A 0.9300 ?
C9B C14B 1.359(8) ?
C9B C10B 1.376(7) ?
C12 C13 1.378(7) ?
C2AA C7B 1.364(8) ?
C2AA C5B 1.375(8) ?
C14A H14A 0.9300 ?
C5 C4 1.346(8) ?
C5 H5 0.9300 ?
C16 H16 0.9300 ?
C2A H2AA 0.9600 ?
C2A H2AB 0.9600 ?
C2A H2AC 0.9600 ?
C17A C18A 1.534(9) ?
C10 C9 1.366(8) ?
C10 H10 0.9300 ?
C4B C5B 1.344(8) ?
C4B H4B 0.9300 ?
F1A C18A 1.287(9) ?
C12B C11B 1.364(8) ?
C12B C13B 1.369(8) ?
C12B C15B 1.475(8) ?
C11A C10A 1.352(8) ?
C11A H11A 0.9300 ?
C15B C16B 1.368(8) ?
C7B C8B 1.361(8) ?
C7B H7B 0.9300 ?
F0AA C19 1.353(11) ?
C10A H10A 0.9300 ?
C13 H13 0.9300 ?
C8B H8B 0.9300 ?
C5B H5B 0.9300 ?
C1A H1AA 0.9600 ?
C1A H1AB 0.9600 ?
C1A H1AC 0.9600 ?
C11B C10B 1.360(8) ?
C11B H11B 0.9300 ?
C4 C3 1.369(9) ?
C4 H4 0.9300 ?
C1B H1BA 0.9600 ?
C1B H1BB 0.9600 ?
C1B H1BC 0.9600 ?
C10B H10B 0.9300 ?
C7 C8 1.351(9) ?
C7 H7 0.9300 ?
C2B H2BA 0.9600 ?
C2B H2BB 0.9600 ?
C2B H2BC 0.9600 ?
C8 C3 1.406(9) ?
C8 H8 0.9300 ?
C18 C19 1.561(12) ?
C13B C14B 1.358(9) ?
C13B H13B 0.9300 ?
C14B H14B 0.9300 ?
C3 N1 1.356(8) ?
C16B H16B 0.9300 ?
C18A C19A 1.544(14) ?
N1 C1 1.426(11) ?
N1 C2 1.428(11) ?
F5AA C20 1.306(17) ?
F6AA C20 1.258(18) ?
C19 C20 1.455(14) ?
C2 H2A 0.9600 ?
C2 H2B 0.9600 ?
C2 H2D 0.9600 ?
C1 H1A 0.9600 ?
C1 H1B 0.9600 ?
C1 H1C 0.9600 ?
O1S C2S 1.175(12) ?
C1S C2S 1.467(18) ?
C1S H1SA 0.9600 ?
C1S H1SB 0.9600 ?
C1S H1SC 0.9600 ?
C2S C3S 1.445(18) ?
C3S H3SA 0.9600 ?
C3S H3SB 0.9600 ?
C3S H3SC 0.9600 ?
O2S C5S 1.176(9) ?
C5S C6S 1.416(13) ?
C5S C4S 1.471(15) ?
C6S H6SA 0.9600 ?
C6S H6SB 0.9600 ?
C6S H6SC 0.9600 ?
C4S H4SA 0.9600 ?
C4S H4SB 0.9600 ?
C4S H4SC 0.9600 ?
C19B C20B 1.41(3) ?
C19B F13 1.45(3) ?
C18B F8 1.36(3) ?
C18B F3 1.38(3) ?
C18B C21B 1.55(3) ?
C22B F19 1.16(6) ?
C22B F4 1.17(5) ?
C22B C20B 1.54(5) ?
F7B C23B 1.40(6) ?
F5B C23B 1.30(4) ?
F4AA C21B 1.34(6) ?
C21B C23B 1.42(3) ?
C23B F3AA 1.15(5) ?
C20 F9AA 1.314(13) ?
F21 C19A 1.325(14) ?
F22 C19A 1.332(14) ?
C19A C20A 1.45(2) ?
F23 C20A 1.046(19) ?
F25 C20A 1.37(2) ?
C20A F24 1.31(2) ?

loop_
_geom_hbond_atom_site_label_D
_geom_hbond_atom_site_label_H
_geom_hbond_atom_site_label_A
_geom_hbond_distance_DH
_geom_hbond_distance_HA
_geom_hbond_distance_DA
_geom_hbond_angle_DHA
_geom_hbond_site_symmetry_A
C6S H6SC F5B 0.96 2.40 3.31(3) 159.7 2_666
C3S H3SB F24 0.96 2.55 3.195(17) 124.7 2_676
C1S H1SA F21 0.96 2.54 3.41(2) 150.2 1_455
C16A H16A O1S 0.93 2.60 3.500(9) 162.7 1_655
O1W H2W O1S 0.96 1.72 2.643(8) 162.6 .
O2C H2C O2S 0.82 1.95 2.762(6) 168.9 1_455
C1C H1CA O1 0.97 2.58 3.156(8) 118.2 .

loop_
_geom_torsion_atom_site_label_1
_geom_torsion_atom_site_label_2
_geom_torsion_atom_site_label_3
_geom_torsion_atom_site_label_4
_geom_torsion
Eu1 O2 C17 C16 -23.4(9)
Eu1 O2 C17 C18 151.2(4)
C8A C3A N1A C1A -172.0(5)
C4A C3A N1A C1A 8.0(8)
C8A C3A N1A C2A -4.0(8)
C4A C3A N1A C2A 176.0(5)
C2C C1C O2C Eu1 -88.6(8)
C16B C17B O2B Eu1 4.1(15)
C18B C17B O2B Eu1 168.5(9)
C19B C17B O2B Eu1 -150.7(9)
C6 N2 N3 C9 -179.2(4)
C6A N2A N3A C9A 177.6(4)
C2AA N2B N3B C9B 174.4(5)
N3A N2A C6A C7AA 177.4(5)
N3A N2A C6A C7A -4.1(7)
N2A C6A C7AA C4A 177.9(5)
C7A C6A C7AA C4A -0.7(8)
N2A N3A C9A C14A -178.3(5)
N2A N3A C9A C10A 0.9(7)
Eu1 O1 C15 C16 38.8(7)
Eu1 O1 C15 C12 -137.9(4)
C2B N1B C3B C8B 170.5(6)
C1B N1B C3B C8B 2.4(9)
C2B N1B C3B C4B -8.8(8)
C1B N1B C3B C4B -176.9(6)
C7AA C6A C7A C8A 1.3(7)
N2A C6A C7A C8A -177.1(5)
C6A C7AA C4A C3A -0.8(8)
N1A C3A C4A C7AA -178.3(5)
C8A C3A C4A C7AA 1.7(7)
Eu1 O1A C15A C16A 25.0(9)
Eu1 O1A C15A C12A -152.8(4)
C17A C16A C15A O1A -5.3(9)
C17A C16A C15A C12A 172.4(5)
C13A C12A C15A O1A 163.5(5)
C11A C12A C15A O1A -10.4(7)
C13A C12A C15A C16A -14.3(8)
C11A C12A C15A C16A 171.8(5)
N3 N2 C6 C5 -176.6(5)
N3 N2 C6 C7 3.2(8)
C6A C7A C8A C3A -0.4(8)
N1A C3A C8A C7A 179.0(5)
C4A C3A C8A C7A -1.0(7)
C11A C12A C13A C14A 2.2(8)
C15A C12A C13A C14A -171.7(5)
N2B N3B C9B C14B 165.9(6)
N2B N3B C9B C10B -16.9(8)
C10 C11 C12 C13 -0.1(8)
C10 C11 C12 C15 -174.2(5)
O1 C15 C12 C11 -171.2(5)
C16 C15 C12 C11 12.0(8)
O1 C15 C12 C13 14.6(7)
C16 C15 C12 C13 -162.1(5)
N3B N2B C2AA C7B 179.2(5)
N3B N2B C2AA C5B -4.6(8)
C10A C9A C14A C13A -3.9(9)
N3A C9A C14A C13A 175.4(5)
C12A C13A C14A C9A 1.2(9)
C7 C6 C5 C4 -0.1(8)
N2 C6 C5 C4 179.6(5)
O2 C17 C16 C15 0.9(9)
C18 C17 C16 C15 -173.4(5)
O1 C15 C16 C17 -7.9(8)
C12 C15 C16 C17 168.7(5)
Eu1 O2A C17A C16A -0.9(10)
Eu1 O2A C17A C18A 177.0(4)
C15A C16A C17A O2A -5.8(10)
C15A C16A C17A C18A 176.5(6)
C12 C11 C10 C9 0.1(8)
N1B C3B C4B C5B 177.7(6)
C8B C3B C4B C5B -1.7(9)
C13 C14 C9 C10 0.1(9)
C13 C14 C9 N3 179.2(5)
C11 C10 C9 C14 -0.2(8)
C11 C10 C9 N3 -179.1(5)
N2 N3 C9 C14 178.7(5)
N2 N3 C9 C10 -2.4(8)
C13A C12A C11A C10A -3.0(9)
C15A C12A C11A C10A 171.3(5)
Eu1 O1B C15B C16B -24.3(11)
Eu1 O1B C15B C12B 156.0(5)
C11B C12B C15B O1B -19.9(8)
C13B C12B C15B O1B 161.3(6)
C11B C12B C15B C16B 160.4(7)
C13B C12B C15B C16B -18.4(10)
C5B C2AA C7B C8B -1.8(9)
N2B C2AA C7B C8B 174.7(6)
C12A C11A C10A C9A 0.3(9)
C14A C9A C10A C11A 3.1(9)
N3A C9A C10A C11A -176.1(5)
C9 C14 C13 C12 -0.1(9)
C11 C12 C13 C14 0.0(8)
C15 C12 C13 C14 174.5(5)
C2AA C7B C8B C3B 1.4(10)
N1B C3B C8B C7B -179.0(6)
C4B C3B C8B C7B 0.4(9)
C3B C4B C5B C2AA 1.3(10)
C7B C2AA C5B C4B 0.5(9)
N2B C2AA C5B C4B -175.7(6)
C13B C12B C11B C10B 3.3(9)
C15B C12B C11B C10B -175.6(6)
C6 C5 C4 C3 0.3(9)
C12B C11B C10B C9B -2.8(9)
C14B C9B C10B C11B -0.6(9)
N3B C9B C10B C11B -177.7(5)
C5 C6 C7 C8 -1.3(9)
N2 C6 C7 C8 179.0(5)
C6 C7 C8 C3 2.5(9)
O2 C17 C18 F7AA 50.0(7)
C16 C17 C18 F7AA -134.7(6)
O2 C17 C18 F1 167.5(5)
C16 C17 C18 F1 -17.3(8)
O2 C17 C18 C19 -72.7(7)
C16 C17 C18 C19 102.6(7)
C11B C12B C13B C14B -0.4(10)
C15B C12B C13B C14B 178.4(6)
C12B C13B C14B C9B -3.0(11)
C10B C9B C14B C13B 3.5(10)
N3B C9B C14B C13B -179.2(6)
C5 C4 C3 N1 178.2(6)
C5 C4 C3 C8 0.9(9)
C7 C8 C3 N1 -179.6(6)
C7 C8 C3 C4 -2.3(9)
O1B C15B C16B C17B 5.8(13)
C12B C15B C16B C17B -174.5(7)
O2B C17B C16B C15B 2.3(16)
C18B C17B C16B C15B -162.1(11)
C19B C17B C16B C15B 155.0(11)
O2A C17A C18A F1A -47.6(8)
C16A C17A C18A F1A 130.5(7)
O2A C17A C18A F2A -166.1(6)
C16A C17A C18A F2A 12.0(9)
O2A C17A C18A C19A 74.5(8)
C16A C17A C18A C19A -107.4(8)
C4 C3 N1 C1 -3.7(10)
C8 C3 N1 C1 173.4(7)
C4 C3 N1 C2 -172.6(7)
C8 C3 N1 C2 4.5(10)
F7AA C18 C19 F1AA -53.6(8)
F1 C18 C19 F1AA -168.0(6)
C17 C18 C19 F1AA 69.2(8)
F7AA C18 C19 F0AA -169.9(6)
F1 C18 C19 F0AA 75.7(7)
C17 C18 C19 F0AA -47.1(8)
F7AA C18 C19 C20 66.7(10)
F1 C18 C19 C20 -47.7(11)
C17 C18 C19 C20 -170.5(9)
O2B C17B C19B F3B 119(2)
C16B C17B C19B F3B -40(3)
O2B C17B C19B C20B -104.5(16)
C16B C17B C19B C20B 97.1(17)
O2B C17B C19B F13 2(2)
C16B C17B C19B F13 -156.6(18)
O2B C17B C18B F8 -145(2)
C16B C17B C18B F8 22(3)
O2B C17B C18B F3 -22(2)
C16B C17B C18B F3 145.1(19)
O2B C17B C18B C21B 94.3(18)
C16B C17B C18B C21B -98.7(18)
F3B C19B C20B F1B -178(3)
F13 C19B C20B F1B -65(4)
C17B C19B C20B F1B 51(4)
F3B C19B C20B F2B 62(4)
F13 C19B C20B F2B 175(3)
C17B C19B C20B F2B -69(3)
F3B C19B C20B C22B -50(5)
F13 C19B C20B C22B 63(3)
C17B C19B C20B C22B 178(3)
F19 C22B C20B F1B 73(7)
F4 C22B C20B F1B -56(6)
F20B C22B C20B F1B 178(4)
F19 C22B C20B F2B -168(6)
F4 C22B C20B F2B 63(6)
F20B C22B C20B F2B -63(5)
F19 C22B C20B C19B -60(7)
F4 C22B C20B C19B 171(4)
F20B C22B C20B C19B 45(5)
F8 C18B C21B F4B -173(4)
F3 C18B C21B F4B 77(4)
C17B C18B C21B F4B -42(4)
F8 C18B C21B F4AA -58(3)
F3 C18B C21B F4AA -168(2)
C17B C18B C21B F4AA 73(2)
F8 C18B C21B C23B 57(4)
F3 C18B C21B C23B -53(4)
C17B C18B C21B C23B -172(3)
F4B C21B C23B F3AA -166(6)
F4AA C21B C23B F3AA 72(7)
C18B C21B C23B F3AA -38(8)
F4B C21B C23B F5B 55(6)
F4AA C21B C23B F5B -67(4)
C18B C21B C23B F5B -177(3)
F4B C21B C23B F7B -50(6)
F4AA C21B C23B F7B -172(4)
C18B C21B C23B F7B 78(4)
F1AA C19 C20 F6AA 71.9(15)
F0AA C19 C20 F6AA -170.4(10)
C18 C19 C20 F6AA -47.2(14)
F1AA C19 C20 F5AA -54.0(15)
F0AA C19 C20 F5AA 63.7(12)
C18 C19 C20 F5AA -173.0(9)
F1AA C19 C20 F9AA -168.0(12)
F0AA C19 C20 F9AA -50.3(16)
C18 C19 C20 F9AA 73.0(17)
F1A C18A C19A F21 175.4(10)
F2A C18A C19A F21 -69.9(12)
C17A C18A C19A F21 52.2(12)
F1A C18A C19A F22 60.3(13)
F2A C18A C19A F22 175.0(10)
C17A C18A C19A F22 -62.8(13)
F1A C18A C19A C20A -62.3(13)
F2A C18A C19A C20A 52.4(13)
C17A C18A C19A C20A 174.6(11)
F21 C19A C20A F23 165(2)
F22 C19A C20A F23 -79(3)
C18A C19A C20A F23 44(3)
F21 C19A C20A F24 41(2)
F22 C19A C20A F24 155.8(18)
C18A C19A C20A F24 -81.3(18)
F21 C19A C20A F25 -61.1(17)
F22 C19A C20A F25 54.2(17)
C18A C19A C20A F25 177.1(12)
